data_7030475
loop_
_publ_author_name
'Bauer, G.'
'Nieger, M.'
'Gudat, D.'

_publ_section_title
;
 Heterobimetallic catechol-phosphine complexes with palladium and a
 group-13 element: structural flexibility and dynamics.
;
_journal_issue 23
_journal_name_full 'Dalton transactions (Cambridge, England : 2003)'
_journal_page_first 8911
_journal_page_last 8920
_journal_paper_doi 10.1039/c4dt00785a
_journal_volume 43
_journal_year 2014
_chemical_formula_moiety 'C43 H37 Al O6 P2 Pd, 2(C H4 O)'
_chemical_formula_sum 'C45 H45 Al O8 P2 Pd'
_chemical_formula_weight 909.13
_chemical_name_systematic
; 
 Acetylacetonato-Bis-(mu-((diphenylphosphino)methyl)benzene-1,2-bis(olato))-A
luminium(III)-Palladium(II)
;
_space_group_IT_number 2
_symmetry_cell_setting triclinic
_symmetry_space_group_name_Hall '-P 1'
_symmetry_space_group_name_H-M 'P -1'
_atom_sites_solution_hydrogens geom
_atom_sites_solution_primary dual
_atom_sites_solution_secondary difmap
_audit_creation_method SHELXL-97
_cell_angle_alpha 96.11(1)
_cell_angle_beta 112.09(1)
_cell_angle_gamma 97.42(1)
_cell_formula_units_Z 2
_cell_length_a 12.393(2)
_cell_length_b 13.325(2)
_cell_length_c 13.465(2)
_cell_measurement_reflns_used 124
_cell_measurement_temperature 123(2)
_cell_measurement_theta_max 25.0
_cell_measurement_theta_min 2.5
_cell_volume 2013.8(6)
_computing_cell_refinement EVALCCD
_computing_data_collection Collect
_computing_data_reduction EVALCCD
_computing_molecular_graphics XP
_computing_publication_material 'SHELXL-97 (Sheldrick, 1997)'
_computing_structure_refinement 'SHELXL-97 (Sheldrick, 1997)'
_computing_structure_solution 'SHELXD    (Sheldrick, 2008)'
_diffrn_ambient_temperature 123(2)
_diffrn_measured_fraction_theta_full 0.996
_diffrn_measured_fraction_theta_max 0.996
_diffrn_measurement_device_type 'Bruker-Nonius KappaCCD'
_diffrn_measurement_method 'rotation in phi and omega, 2 deg.'
_diffrn_radiation_monochromator graphite
_diffrn_radiation_source 'fine-focus sealed tube'
_diffrn_radiation_type MoK\a
_diffrn_radiation_wavelength 0.71073
_diffrn_reflns_av_R_equivalents 0.1239
_diffrn_reflns_av_sigmaI/netI 0.1265
_diffrn_reflns_limit_h_max 14
_diffrn_reflns_limit_h_min -14
_diffrn_reflns_limit_k_max 15
_diffrn_reflns_limit_k_min -15
_diffrn_reflns_limit_l_max 15
_diffrn_reflns_limit_l_min -15
_diffrn_reflns_number 28365
_diffrn_reflns_theta_full 25.00
_diffrn_reflns_theta_max 25.00
_diffrn_reflns_theta_min 2.98
_exptl_absorpt_coefficient_mu 0.617
_exptl_absorpt_correction_T_max 0.9801
_exptl_absorpt_correction_T_min 0.6572
_exptl_absorpt_correction_type multi-scan
_exptl_absorpt_process_details 'SADABD (Sheldrick, 2008)'
_exptl_crystal_colour red
_exptl_crystal_density_diffrn 1.499
_exptl_crystal_density_meas ?
_exptl_crystal_density_method 'not measured'
_exptl_crystal_description plates
_exptl_crystal_F_000 936
_exptl_crystal_size_max 0.16
_exptl_crystal_size_mid 0.08
_exptl_crystal_size_min 0.04
_refine_diff_density_max 1.125
_refine_diff_density_min -0.724
_refine_diff_density_rms 0.132
_refine_ls_extinction_method none
_refine_ls_goodness_of_fit_ref 1.041
_refine_ls_hydrogen_treatment constr
_refine_ls_matrix_type full
_refine_ls_number_parameters 520
_refine_ls_number_reflns 7058
_refine_ls_number_restraints 37
_refine_ls_restrained_S_all 1.040
_refine_ls_R_factor_all 0.1322
_refine_ls_R_factor_gt 0.0759
_refine_ls_shift/su_max 0.000
_refine_ls_shift/su_mean 0.000
_refine_ls_structure_factor_coef Fsqd
_refine_ls_weighting_details 'calc w=1/[\s^2^(Fo^2^)+(0.0700P)^2^+7.8000P] where P=(Fo^2^+2Fc^2^)/3'
_refine_ls_weighting_scheme calc
_refine_ls_wR_factor_gt 0.1556
_refine_ls_wR_factor_ref 0.1802
_reflns_number_gt 4608
_reflns_number_total 7058
_reflns_threshold_expression >2sigma(I)
_cod_data_source_file c4dt00785a2.cif
_cod_data_source_block dg127_hy_compound_5
_cod_depositor_comments
;Adding full bibliography for 7030474--7030477.cif.

The following automatic conversions were performed:

'_exptl_crystal_density_meas' value 'none' was changed to '?' - the
value is perceived as not measured.

Automatic conversion script
Id: cif_fix_values 3008 2015-01-20 13:52:24Z robertas 
;
_cod_original_cell_volume 2013.8(5)
_cod_database_code 7030475

loop_
_symmetry_equiv_pos_as_xyz
'x, y, z'
'-x, -y, -z'

loop_
_atom_site_label
_atom_site_type_symbol
_atom_site_fract_x
_atom_site_fract_y
_atom_site_fract_z
_atom_site_U_iso_or_equiv
_atom_site_adp_type
_atom_site_occupancy
_atom_site_symmetry_multiplicity
_atom_site_calc_flag
_atom_site_refinement_flags
Pd1 Pd 0.33261(5) 0.18211(5) 0.40177(5) 0.0256(2) Uani 1 1 d .
O1 O 0.3952(4) 0.1312(4) 0.5450(4) 0.0273(12) Uani 1 1 d .
C1 C 0.3664(6) 0.0437(6) 0.5782(6) 0.0258(17) Uani 1 1 d .
C2 C 0.3779(7) 0.0599(6) 0.6859(6) 0.0298(18) Uani 1 1 d .
O2 O 0.4127(4) 0.1563(4) 0.7379(4) 0.0288(12) Uani 1 1 d .
C3 C 0.3569(7) -0.0255(6) 0.7290(7) 0.0332(19) Uani 1 1 d .
H3 H 0.3664 -0.0182 0.8029 0.040 Uiso 1 1 calc R
C4 C 0.3219(7) -0.1220(6) 0.6661(6) 0.0317(19) Uani 1 1 d .
H4 H 0.3056 -0.1801 0.6968 0.038 Uiso 1 1 calc R
C5 C 0.3104(7) -0.1353(6) 0.5594(6) 0.0325(19) Uani 1 1 d .
H5 H 0.2859 -0.2022 0.5172 0.039 Uiso 1 1 calc R
C6 C 0.3350(7) -0.0500(6) 0.5123(6) 0.0298(18) Uani 1 1 d .
C7 C 0.3359(7) -0.0625(6) 0.4002(6) 0.0318(18) Uani 1 1 d .
H7A H 0.3005 -0.1344 0.3640 0.038 Uiso 1 1 calc R
H7B H 0.4193 -0.0504 0.4074 0.038 Uiso 1 1 calc R
P1 P 0.25717(18) 0.02210(16) 0.31316(16) 0.0266(5) Uani 1 1 d .
C8 C 0.2539(7) -0.0180(6) 0.1800(6) 0.0282(18) Uani 1 1 d .
C9 C 0.3316(7) -0.0767(6) 0.1637(6) 0.0332(19) Uani 1 1 d .
H9 H 0.3871 -0.0999 0.2232 0.040 Uiso 1 1 calc R
C10 C 0.3281(7) -0.1013(7) 0.0603(7) 0.039(2) Uani 1 1 d .
H10 H 0.3817 -0.1415 0.0488 0.047 Uiso 1 1 calc R
C11 C 0.2487(8) -0.0685(7) -0.0260(7) 0.042(2) Uani 1 1 d .
H11 H 0.2468 -0.0864 -0.0969 0.051 Uiso 1 1 calc R
C12 C 0.1720(8) -0.0101(7) -0.0103(6) 0.039(2) Uani 1 1 d .
H12 H 0.1170 0.0130 -0.0701 0.047 Uiso 1 1 calc R
C13 C 0.1744(7) 0.0153(7) 0.0916(6) 0.036(2) Uani 1 1 d .
H13 H 0.1210 0.0562 0.1021 0.043 Uiso 1 1 calc R
C14 C 0.1069(7) -0.0157(6) 0.2957(6) 0.0285(18) Uani 1 1 d .
C15 C 0.0496(7) 0.0446(7) 0.3409(7) 0.040(2) Uani 1 1 d .
H15 H 0.0896 0.1109 0.3809 0.047 Uiso 1 1 calc R
C16 C -0.0654(8) 0.0102(8) 0.3291(7) 0.049(2) Uani 1 1 d .
H16 H -0.1042 0.0529 0.3604 0.059 Uiso 1 1 calc R
C17 C -0.1222(7) -0.0842(7) 0.2729(7) 0.039(2) Uani 1 1 d .
H17 H -0.2011 -0.1080 0.2650 0.047 Uiso 1 1 calc R
C18 C -0.0667(7) -0.1469(7) 0.2266(7) 0.038(2) Uani 1 1 d .
H18 H -0.1073 -0.2132 0.1868 0.046 Uiso 1 1 calc R
C19 C 0.0465(7) -0.1125(6) 0.2385(6) 0.0349(19) Uani 1 1 d .
H19 H 0.0848 -0.1556 0.2070 0.042 Uiso 1 1 calc R
O20 O 0.3970(4) 0.3146(4) 0.5195(4) 0.0276(12) Uani 1 1 d .
C20 C 0.5057(7) 0.3482(6) 0.5210(6) 0.0275(17) Uani 1 1 d .
C21 C 0.6009(7) 0.3329(6) 0.6100(6) 0.0290(18) Uani 1 1 d .
O21 O 0.5746(4) 0.2849(4) 0.6836(4) 0.0286(12) Uani 1 1 d .
C22 C 0.7147(7) 0.3645(6) 0.6155(6) 0.0340(19) Uani 1 1 d .
H22 H 0.7822 0.3550 0.6751 0.041 Uiso 1 1 calc R
C23 C 0.7266(7) 0.4103(6) 0.5314(6) 0.0332(19) Uani 1 1 d .
H23 H 0.8040 0.4335 0.5350 0.040 Uiso 1 1 calc R
C24 C 0.6303(8) 0.4236(6) 0.4423(6) 0.035(2) Uani 1 1 d .
H24 H 0.6419 0.4538 0.3854 0.042 Uiso 1 1 calc R
C25 C 0.5165(7) 0.3922(6) 0.4371(6) 0.0315(19) Uani 1 1 d .
C26 C 0.4048(7) 0.4034(6) 0.3469(6) 0.0312(19) Uani 1 1 d .
H26A H 0.4259 0.4390 0.2941 0.037 Uiso 1 1 calc R
H26B H 0.3624 0.4474 0.3774 0.037 Uiso 1 1 calc R
P2 P 0.30434(18) 0.28174(16) 0.27456(16) 0.0294(5) Uani 1 1 d .
C27 C 0.3392(7) 0.2529(6) 0.1575(6) 0.0309(18) Uani 1 1 d .
C28 C 0.4184(7) 0.1882(6) 0.1606(7) 0.036(2) Uani 1 1 d .
H28 H 0.4501 0.1552 0.2216 0.044 Uiso 1 1 calc R
C29 C 0.4511(8) 0.1719(7) 0.0731(7) 0.042(2) Uani 1 1 d .
H29 H 0.5039 0.1261 0.0734 0.050 Uiso 1 1 calc R
C30 C 0.4076(8) 0.2217(7) -0.0137(7) 0.045(2) Uani 1 1 d .
H30 H 0.4300 0.2096 -0.0735 0.054 Uiso 1 1 calc R
C31 C 0.3339(8) 0.2870(8) -0.0150(7) 0.048(2) Uani 1 1 d .
H31 H 0.3052 0.3210 -0.0757 0.058 Uiso 1 1 calc R
C32 C 0.2982(8) 0.3063(7) 0.0704(6) 0.042(2) Uani 1 1 d .
H32 H 0.2476 0.3543 0.0697 0.051 Uiso 1 1 calc R
C33 C 0.1556(7) 0.3071(7) 0.2320(7) 0.036(2) Uani 1 1 d .
C34 C 0.1231(8) 0.3489(7) 0.3098(8) 0.053(3) Uani 1 1 d .
H34 H 0.1811 0.3704 0.3819 0.064 Uiso 1 1 calc R
C35 C 0.0088(10) 0.3613(9) 0.2877(10) 0.067(3) Uani 1 1 d .
H35 H -0.0109 0.3934 0.3434 0.081 Uiso 1 1 calc R
C36 C -0.0753(10) 0.3282(9) 0.1876(10) 0.070(3) Uani 1 1 d .
H36 H -0.1549 0.3350 0.1733 0.084 Uiso 1 1 calc R
C37 C -0.0469(9) 0.2840(9) 0.1044(10) 0.069(3) Uani 1 1 d .
H37 H -0.1061 0.2631 0.0328 0.083 Uiso 1 1 calc R
C38 C 0.0690(8) 0.2707(7) 0.1268(8) 0.050(2) Uani 1 1 d .
H38 H 0.0891 0.2375 0.0719 0.060 Uiso 1 1 calc R
Al1 Al 0.4125(2) 0.25013(18) 0.64754(18) 0.0282(5) Uani 1 1 d .
O3 O 0.2429(4) 0.2343(4) 0.5871(4) 0.0297(12) Uani 1 1 d .
O4 O 0.4229(5) 0.3651(4) 0.7432(4) 0.0319(13) Uani 1 1 d .
C39 C 0.0478(8) 0.2597(7) 0.5455(7) 0.044(2) Uani 1 1 d .
H39A H 0.0287 0.2739 0.4714 0.067 Uiso 1 1 calc R
H39B H 0.0055 0.2987 0.5799 0.067 Uiso 1 1 calc R
H39C H 0.0237 0.1861 0.5428 0.067 Uiso 1 1 calc R
C40 C 0.1774(7) 0.2906(6) 0.6096(7) 0.035(2) Uani 1 1 d .
C41 C 0.2238(8) 0.3793(6) 0.6890(7) 0.037(2) Uani 1 1 d .
H41 H 0.1700 0.4193 0.7003 0.045 Uiso 1 1 calc R
C42 C 0.3408(7) 0.4113(6) 0.7506(6) 0.0324(19) Uani 1 1 d .
C43 C 0.3829(8) 0.5064(7) 0.8335(7) 0.045(2) Uani 1 1 d .
H43A H 0.4177 0.4886 0.9063 0.067 Uiso 1 1 calc R
H43B H 0.3159 0.5405 0.8281 0.067 Uiso 1 1 calc R
H43C H 0.4427 0.5528 0.8208 0.067 Uiso 1 1 calc R
O1M O 0.7409(7) 0.3587(10) 0.8800(6) 0.106(3) Uani 1 1 d DU
H1M H 0.6882 0.3359 0.8177 0.159 Uiso 1 1 calc R
C1M C 0.6925(11) 0.4008(11) 0.9433(9) 0.096(4) Uani 1 1 d DU
H1M1 H 0.7548 0.4454 1.0071 0.144 Uiso 1 1 calc R
H1M2 H 0.6514 0.3465 0.9670 0.144 Uiso 1 1 calc R
H1M3 H 0.6358 0.4414 0.9025 0.144 Uiso 1 1 calc R
O2M O 0.9490(10) 0.3321(7) 0.8725(9) 0.099(3) Uani 1 1 d DU
H2M H 0.8945 0.3413 0.8933 0.148 Uiso 1 1 calc R
C2M C 1.0108(13) 0.4233(10) 0.8746(13) 0.107(4) Uani 1 1 d DU
H2M1 H 1.0613 0.4542 0.9500 0.161 Uiso 1 1 calc R
H2M2 H 0.9559 0.4687 0.8417 0.161 Uiso 1 1 calc R
H2M3 H 1.0603 0.4136 0.8335 0.161 Uiso 1 1 calc R

loop_
_atom_site_aniso_label
_atom_site_aniso_U_11
_atom_site_aniso_U_22
_atom_site_aniso_U_33
_atom_site_aniso_U_23
_atom_site_aniso_U_13
_atom_site_aniso_U_12
Pd1 0.0256(3) 0.0253(4) 0.0274(3) 0.0053(2) 0.0119(2) 0.0048(2)
O1 0.035(3) 0.024(3) 0.024(3) 0.004(2) 0.013(2) 0.005(2)
C1 0.021(4) 0.030(5) 0.027(4) 0.004(3) 0.010(3) 0.006(3)
C2 0.024(4) 0.032(5) 0.039(5) 0.008(4) 0.016(4) 0.011(4)
O2 0.032(3) 0.026(3) 0.032(3) 0.004(2) 0.017(2) 0.007(2)
C3 0.028(5) 0.038(5) 0.036(5) 0.014(4) 0.013(4) 0.007(4)
C4 0.032(5) 0.029(5) 0.044(5) 0.022(4) 0.020(4) 0.008(4)
C5 0.029(5) 0.034(5) 0.035(5) 0.004(4) 0.012(4) 0.010(4)
C6 0.024(4) 0.032(5) 0.037(4) 0.009(4) 0.014(4) 0.013(4)
C7 0.037(5) 0.022(4) 0.038(5) 0.003(3) 0.018(4) 0.004(4)
P1 0.0258(11) 0.0260(11) 0.0323(11) 0.0056(9) 0.0155(9) 0.0066(9)
C8 0.024(4) 0.033(5) 0.030(4) 0.001(3) 0.015(3) 0.002(4)
C9 0.032(5) 0.036(5) 0.031(4) 0.000(4) 0.015(4) 0.004(4)
C10 0.032(5) 0.043(6) 0.043(5) -0.007(4) 0.019(4) 0.007(4)
C11 0.046(6) 0.053(6) 0.035(5) 0.001(4) 0.028(4) 0.003(5)
C12 0.038(5) 0.045(6) 0.032(5) 0.004(4) 0.014(4) -0.001(4)
C13 0.025(5) 0.047(6) 0.040(5) 0.008(4) 0.018(4) 0.008(4)
C14 0.034(5) 0.032(5) 0.028(4) 0.011(3) 0.017(4) 0.011(4)
C15 0.031(5) 0.039(5) 0.047(5) -0.003(4) 0.018(4) 0.001(4)
C16 0.033(5) 0.064(7) 0.056(6) 0.001(5) 0.025(5) 0.012(5)
C17 0.023(5) 0.049(6) 0.047(5) 0.007(4) 0.018(4) -0.002(4)
C18 0.034(5) 0.032(5) 0.046(5) 0.006(4) 0.016(4) -0.001(4)
C19 0.033(5) 0.034(5) 0.038(5) -0.002(4) 0.017(4) 0.004(4)
O20 0.028(3) 0.023(3) 0.032(3) 0.003(2) 0.013(2) 0.006(2)
C20 0.029(5) 0.023(4) 0.034(4) -0.001(3) 0.019(4) 0.004(3)
C21 0.026(5) 0.026(4) 0.034(4) -0.006(3) 0.014(4) 0.002(4)
O21 0.027(3) 0.032(3) 0.029(3) 0.005(2) 0.013(2) 0.008(2)
C22 0.039(5) 0.030(5) 0.036(5) 0.004(4) 0.017(4) 0.010(4)
C23 0.025(5) 0.030(5) 0.044(5) 0.003(4) 0.014(4) 0.004(4)
C24 0.050(6) 0.031(5) 0.037(5) 0.007(4) 0.028(4) 0.011(4)
C25 0.037(5) 0.020(4) 0.040(5) -0.003(3) 0.021(4) 0.004(4)
C26 0.046(5) 0.028(5) 0.027(4) 0.013(3) 0.019(4) 0.009(4)
P2 0.0285(12) 0.0301(12) 0.0294(11) 0.0074(9) 0.0108(9) 0.0049(9)
C27 0.025(4) 0.033(5) 0.030(4) 0.001(3) 0.009(3) -0.003(4)
C28 0.035(5) 0.039(5) 0.039(5) 0.011(4) 0.019(4) 0.007(4)
C29 0.035(5) 0.045(6) 0.048(5) 0.009(4) 0.020(4) 0.002(4)
C30 0.040(6) 0.054(6) 0.032(5) 0.001(4) 0.014(4) -0.011(5)
C31 0.049(6) 0.054(6) 0.035(5) 0.017(4) 0.009(4) 0.001(5)
C32 0.057(6) 0.034(5) 0.032(5) 0.008(4) 0.015(4) 0.001(4)
C33 0.033(5) 0.042(5) 0.038(5) 0.013(4) 0.016(4) 0.014(4)
C34 0.036(6) 0.051(6) 0.069(7) 0.025(5) 0.013(5) 0.011(5)
C35 0.052(7) 0.067(8) 0.101(9) 0.029(7) 0.040(7) 0.027(6)
C36 0.038(6) 0.083(9) 0.085(9) 0.015(7) 0.019(6) 0.015(6)
C37 0.036(6) 0.062(8) 0.087(9) 0.029(6) -0.003(6) 0.001(5)
C38 0.046(6) 0.040(6) 0.064(6) 0.017(5) 0.019(5) 0.009(5)
Al1 0.0288(13) 0.0279(14) 0.0297(12) 0.0028(10) 0.0139(10) 0.0059(11)
O3 0.027(3) 0.032(3) 0.036(3) 0.005(2) 0.018(2) 0.007(3)
O4 0.031(3) 0.035(3) 0.031(3) 0.000(2) 0.015(2) 0.007(3)
C39 0.043(6) 0.053(6) 0.041(5) 0.008(4) 0.017(4) 0.021(5)
C40 0.025(5) 0.039(5) 0.046(5) 0.014(4) 0.018(4) 0.008(4)
C41 0.043(6) 0.033(5) 0.045(5) 0.006(4) 0.026(4) 0.016(4)
C42 0.039(5) 0.036(5) 0.034(5) 0.017(4) 0.023(4) 0.009(4)
C43 0.042(6) 0.047(6) 0.043(5) 0.000(4) 0.017(4) 0.007(4)
O1M 0.053(5) 0.196(10) 0.049(5) -0.015(6) 0.017(4) -0.006(6)
C1M 0.067(8) 0.128(11) 0.065(7) -0.027(7) 0.004(6) 0.027(7)
O2M 0.118(8) 0.076(6) 0.113(7) 0.008(5) 0.058(6) 0.026(6)
C2M 0.101(10) 0.089(10) 0.131(11) 0.013(9) 0.052(9) 0.001(8)

loop_
_atom_type_symbol
_atom_type_description
_atom_type_scat_dispersion_real
_atom_type_scat_dispersion_imag
_atom_type_scat_source
C C 0.0033 0.0016 'International Tables Vol C Tables 4.2.6.8 and 6.1.1.4'
H H 0.0000 0.0000 'International Tables Vol C Tables 4.2.6.8 and 6.1.1.4'
O O 0.0106 0.0060 'International Tables Vol C Tables 4.2.6.8 and 6.1.1.4'
Al Al 0.0645 0.0514 'International Tables Vol C Tables 4.2.6.8 and 6.1.1.4'
P P 0.1023 0.0942 'International Tables Vol C Tables 4.2.6.8 and 6.1.1.4'
Pd Pd -0.9988 1.0072 'International Tables Vol C Tables 4.2.6.8 and 6.1.1.4'

loop_
_geom_angle_atom_site_label_1
_geom_angle_atom_site_label_2
_geom_angle_atom_site_label_3
_geom_angle
O1 Pd1 O20 75.11(19)
O1 Pd1 P1 90.91(15)
O20 Pd1 P1 164.33(14)
O1 Pd1 P2 162.12(15)
O20 Pd1 P2 88.59(14)
P1 Pd1 P2 106.10(8)
O1 Pd1 Al1 37.67(14)
O20 Pd1 Al1 39.28(14)
P1 Pd1 Al1 125.35(7)
P2 Pd1 Al1 127.54(7)
C1 O1 Al1 111.7(4)
C1 O1 Pd1 133.3(4)
Al1 O1 Pd1 102.4(2)
O1 C1 C6 122.0(7)
O1 C1 C2 112.5(7)
C6 C1 C2 125.4(7)
O2 C2 C3 126.5(7)
O2 C2 C1 116.6(7)
C3 C2 C1 116.8(8)
C2 O2 Al1 113.1(4)
C2 C3 C4 120.8(7)
C2 C3 H3 119.6
C4 C3 H3 119.6
C5 C4 C3 120.9(7)
C5 C4 H4 119.5
C3 C4 H4 119.5
C4 C5 C6 120.4(8)
C4 C5 H5 119.8
C6 C5 H5 119.8
C1 C6 C5 115.6(7)
C1 C6 C7 122.4(7)
C5 C6 C7 121.8(7)
C6 C7 P1 115.0(5)
C6 C7 H7A 108.5
P1 C7 H7A 108.5
C6 C7 H7B 108.5
P1 C7 H7B 108.5
H7A C7 H7B 107.5
C14 P1 C8 103.2(3)
C14 P1 C7 104.1(4)
C8 P1 C7 106.9(4)
C14 P1 Pd1 112.0(3)
C8 P1 Pd1 122.0(3)
C7 P1 Pd1 107.2(3)
C9 C8 C13 119.0(7)
C9 C8 P1 122.1(6)
C13 C8 P1 118.9(6)
C10 C9 C8 119.4(7)
C10 C9 H9 120.3
C8 C9 H9 120.3
C11 C10 C9 120.9(8)
C11 C10 H10 119.6
C9 C10 H10 119.6
C12 C11 C10 120.0(8)
C12 C11 H11 120.0
C10 C11 H11 120.0
C11 C12 C13 120.0(8)
C11 C12 H12 120.0
C13 C12 H12 120.0
C12 C13 C8 120.8(8)
C12 C13 H13 119.6
C8 C13 H13 119.6
C15 C14 C19 118.2(8)
C15 C14 P1 123.1(6)
C19 C14 P1 118.6(6)
C14 C15 C16 121.1(8)
C14 C15 H15 119.5
C16 C15 H15 119.5
C17 C16 C15 119.6(8)
C17 C16 H16 120.2
C15 C16 H16 120.2
C16 C17 C18 120.7(8)
C16 C17 H17 119.7
C18 C17 H17 119.7
C19 C18 C17 119.4(8)
C19 C18 H18 120.3
C17 C18 H18 120.3
C18 C19 C14 121.1(8)
C18 C19 H19 119.5
C14 C19 H19 119.5
C20 O20 Al1 110.0(4)
C20 O20 Pd1 103.4(4)
Al1 O20 Pd1 98.4(2)
O20 C20 C25 120.2(7)
O20 C20 C21 115.8(6)
C25 C20 C21 124.0(7)
O21 C21 C20 116.4(7)
O21 C21 C22 125.0(7)
C20 C21 C22 118.6(7)
C21 O21 Al1 113.2(4)
C23 C22 C21 117.9(8)
C23 C22 H22 121.0
C21 C22 H22 121.0
C24 C23 C22 122.7(8)
C24 C23 H23 118.7
C22 C23 H23 118.7
C23 C24 C25 119.3(7)
C23 C24 H24 120.3
C25 C24 H24 120.3
C20 C25 C24 117.6(7)
C20 C25 C26 117.4(7)
C24 C25 C26 125.0(7)
C25 C26 P2 114.4(5)
C25 C26 H26A 108.7
P2 C26 H26A 108.7
C25 C26 H26B 108.7
P2 C26 H26B 108.7
H26A C26 H26B 107.6
C27 P2 C33 109.8(4)
C27 P2 C26 103.3(4)
C33 P2 C26 107.0(4)
C27 P2 Pd1 122.7(3)
C33 P2 Pd1 108.7(3)
C26 P2 Pd1 104.1(2)
C28 C27 C32 120.3(7)
C28 C27 P2 119.4(6)
C32 C27 P2 119.8(6)
C27 C28 C29 119.0(8)
C27 C28 H28 120.5
C29 C28 H28 120.5
C30 C29 C28 120.3(8)
C30 C29 H29 119.8
C28 C29 H29 119.8
C31 C30 C29 120.6(8)
C31 C30 H30 119.7
C29 C30 H30 119.7
C30 C31 C32 121.6(8)
C30 C31 H31 119.2
C32 C31 H31 119.2
C31 C32 C27 118.0(8)
C31 C32 H32 121.0
C27 C32 H32 121.0
C34 C33 C38 119.2(8)
C34 C33 P2 117.3(7)
C38 C33 P2 122.7(7)
C33 C34 C35 121.7(10)
C33 C34 H34 119.1
C35 C34 H34 119.1
C36 C35 C34 120.2(11)
C36 C35 H35 119.9
C34 C35 H35 119.9
C35 C36 C37 120.4(10)
C35 C36 H36 119.8
C37 C36 H36 119.8
C36 C37 C38 119.5(10)
C36 C37 H37 120.3
C38 C37 H37 120.3
C37 C38 C33 118.8(10)
C37 C38 H38 120.6
C33 C38 H38 120.6
O2 Al1 O4 97.0(2)
O2 Al1 O21 99.7(2)
O4 Al1 O21 89.2(2)
O2 Al1 O3 93.1(2)
O4 Al1 O3 90.1(2)
O21 Al1 O3 167.2(2)
O2 Al1 O1 83.7(2)
O4 Al1 O1 177.7(3)
O21 Al1 O1 92.9(2)
O3 Al1 O1 87.7(2)
O2 Al1 O20 163.5(3)
O4 Al1 O20 98.9(2)
O21 Al1 O20 84.6(2)
O3 Al1 O20 82.9(2)
O1 Al1 O20 80.2(2)
O2 Al1 Pd1 121.27(19)
O4 Al1 Pd1 138.62(19)
O21 Al1 Pd1 98.35(17)
O3 Al1 Pd1 74.04(16)
O1 Al1 Pd1 39.93(14)
O20 Al1 Pd1 42.28(15)
C40 O3 Al1 129.4(5)
C42 O4 Al1 129.7(5)
C40 C39 H39A 109.5
C40 C39 H39B 109.5
H39A C39 H39B 109.5
C40 C39 H39C 109.5
H39A C39 H39C 109.5
H39B C39 H39C 109.5
O3 C40 C41 122.3(7)
O3 C40 C39 116.8(8)
C41 C40 C39 120.9(7)
C42 C41 C40 123.8(8)
C42 C41 H41 118.1
C40 C41 H41 118.1
O4 C42 C41 124.6(8)
O4 C42 C43 115.0(7)
C41 C42 C43 120.4(8)
C42 C43 H43A 109.5
C42 C43 H43B 109.5
H43A C43 H43B 109.5
C42 C43 H43C 109.5
H43A C43 H43C 109.5
H43B C43 H43C 109.5
C1M O1M H1M 109.5
O1M C1M H1M1 109.5
O1M C1M H1M2 109.5
H1M1 C1M H1M2 109.5
O1M C1M H1M3 109.5
H1M1 C1M H1M3 109.5
H1M2 C1M H1M3 109.5
C2M O2M H2M 109.5
O2M C2M H2M1 109.5
O2M C2M H2M2 109.5
H2M1 C2M H2M2 109.5
O2M C2M H2M3 109.5
H2M1 C2M H2M3 109.5
H2M2 C2M H2M3 109.5

loop_
_geom_bond_atom_site_label_1
_geom_bond_atom_site_label_2
_geom_bond_distance
Pd1 O1 2.017(5)
Pd1 O20 2.087(5)
Pd1 P1 2.224(2)
Pd1 P2 2.230(2)
Pd1 Al1 3.069(2)
O1 C1 1.346(9)
O1 Al1 1.920(5)
C1 C6 1.369(11)
C1 C2 1.393(10)
C2 O2 1.329(9)
C2 C3 1.369(11)
O2 Al1 1.834(5)
C3 C4 1.381(11)
C3 H3 0.9500
C4 C5 1.379(11)
C4 H4 0.9500
C5 C6 1.413(11)
C5 H5 0.9500
C6 C7 1.506(10)
C7 P1 1.817(8)
C7 H7A 0.9900
C7 H7B 0.9900
P1 C14 1.784(8)
P1 C8 1.799(7)
C8 C9 1.380(11)
C8 C13 1.389(11)
C9 C10 1.379(11)
C9 H9 0.9500
C10 C11 1.367(12)
C10 H10 0.9500
C11 C12 1.364(12)
C11 H11 0.9500
C12 C13 1.365(11)
C12 H12 0.9500
C13 H13 0.9500
C14 C15 1.374(11)
C14 C19 1.387(11)
C15 C16 1.382(12)
C15 H15 0.9500
C16 C17 1.349(12)
C16 H16 0.9500
C17 C18 1.386(12)
C17 H17 0.9500
C18 C19 1.361(11)
C18 H18 0.9500
C19 H19 0.9500
O20 C20 1.355(9)
O20 Al1 1.964(5)
C20 C25 1.369(11)
C20 C21 1.386(11)
C21 O21 1.350(9)
C21 C22 1.390(11)
O21 Al1 1.862(5)
C22 C23 1.389(11)
C22 H22 0.9500
C23 C24 1.384(11)
C23 H23 0.9500
C24 C25 1.391(11)
C24 H24 0.9500
C25 C26 1.496(11)
C26 P2 1.832(8)
C26 H26A 0.9900
C26 H26B 0.9900
P2 C27 1.801(8)
P2 C33 1.803(8)
C27 C28 1.381(11)
C27 C32 1.401(11)
C28 C29 1.387(11)
C28 H28 0.9500
C29 C30 1.371(12)
C29 H29 0.9500
C30 C31 1.337(13)
C30 H30 0.9500
C31 C32 1.390(12)
C31 H31 0.9500
C32 H32 0.9500
C33 C34 1.350(13)
C33 C38 1.403(12)
C34 C35 1.369(13)
C34 H34 0.9500
C35 C36 1.340(15)
C35 H35 0.9500
C36 C37 1.391(16)
C36 H36 0.9500
C37 C38 1.392(14)
C37 H37 0.9500
C38 H38 0.9500
Al1 O4 1.851(6)
Al1 O3 1.920(5)
O3 C40 1.268(9)
O4 C42 1.283(9)
C39 C40 1.484(12)
C39 H39A 0.9800
C39 H39B 0.9800
C39 H39C 0.9800
C40 C41 1.402(12)
C41 C42 1.354(12)
C41 H41 0.9500
C42 C43 1.489(12)
C43 H43A 0.9800
C43 H43B 0.9800
C43 H43C 0.9800
O1M C1M 1.330(11)
O1M H1M 0.8400
C1M H1M1 0.9800
C1M H1M2 0.9800
C1M H1M3 0.9800
O2M C2M 1.342(11)
O2M H2M 0.8400
C2M H2M1 0.9800
C2M H2M2 0.9800
C2M H2M3 0.9800

loop_
_geom_hbond_atom_site_label_D
_geom_hbond_atom_site_label_H
_geom_hbond_atom_site_label_A
_geom_hbond_distance_DH
_geom_hbond_distance_HA
_geom_hbond_distance_DA
_geom_hbond_angle_DHA
_geom_hbond_site_symmetry_A
O1M H1M O21 0.84 1.81 2.652(9) 179.3 .
O2M H2M O1M 0.84 1.89 2.685(13) 157.2 .
C7 H7B O1 0.99 2.56 3.401(9) 143.2 2_656
C9 H9 O2 0.95 2.57 3.306(10) 134.9 2_656
C19 H19 O2M 0.95 2.39 3.157(12) 137.3 2_656
C30 H30 O2 0.95 2.48 3.392(10) 159.9 1_554

loop_
_geom_torsion_atom_site_label_1
_geom_torsion_atom_site_label_2
_geom_torsion_atom_site_label_3
_geom_torsion_atom_site_label_4
_geom_torsion
O20 Pd1 O1 C1 151.6(6)
P1 Pd1 O1 C1 -21.2(6)
P2 Pd1 O1 C1 176.4(5)
Al1 Pd1 O1 C1 136.7(7)
O20 Pd1 O1 Al1 14.9(2)
P1 Pd1 O1 Al1 -157.9(2)
P2 Pd1 O1 Al1 39.8(6)
Al1 O1 C1 C6 171.6(6)
Pd1 O1 C1 C6 37.8(10)
Al1 O1 C1 C2 -11.2(7)
Pd1 O1 C1 C2 -145.0(5)
O1 C1 C2 O2 1.0(9)
C6 C1 C2 O2 178.0(7)
O1 C1 C2 C3 -176.5(6)
C6 C1 C2 C3 0.6(11)
C3 C2 O2 Al1 -172.5(6)
C1 C2 O2 Al1 10.4(8)
O2 C2 C3 C4 -179.3(7)
C1 C2 C3 C4 -2.2(11)
C2 C3 C4 C5 1.8(12)
C3 C4 C5 C6 0.4(12)
O1 C1 C6 C5 178.2(6)
C2 C1 C6 C5 1.4(11)
O1 C1 C6 C7 2.9(11)
C2 C1 C6 C7 -173.8(7)
C4 C5 C6 C1 -1.9(11)
C4 C5 C6 C7 173.4(7)
C1 C6 C7 P1 -51.0(9)
C5 C6 C7 P1 134.0(7)
C6 C7 P1 C14 -63.8(7)
C6 C7 P1 C8 -172.6(6)
C6 C7 P1 Pd1 55.0(6)
O1 Pd1 P1 C14 92.4(3)
O20 Pd1 P1 C14 65.9(6)
P2 Pd1 P1 C14 -93.2(3)
Al1 Pd1 P1 C14 76.0(3)
O1 Pd1 P1 C8 -144.7(3)
O20 Pd1 P1 C8 -171.2(6)
P2 Pd1 P1 C8 29.7(3)
Al1 Pd1 P1 C8 -161.1(3)
O1 Pd1 P1 C7 -21.2(3)
O20 Pd1 P1 C7 -47.7(6)
P2 Pd1 P1 C7 153.2(3)
Al1 Pd1 P1 C7 -37.6(3)
C14 P1 C8 C9 -128.9(7)
C7 P1 C8 C9 -19.5(8)
Pd1 P1 C8 C9 104.2(7)
C14 P1 C8 C13 54.3(7)
C7 P1 C8 C13 163.7(6)
Pd1 P1 C8 C13 -72.6(7)
C13 C8 C9 C10 -0.4(12)
P1 C8 C9 C10 -177.2(6)
C8 C9 C10 C11 -0.1(13)
C9 C10 C11 C12 0.5(14)
C10 C11 C12 C13 -0.3(14)
C11 C12 C13 C8 -0.2(13)
C9 C8 C13 C12 0.5(12)
P1 C8 C13 C12 177.5(6)
C8 P1 C14 C15 -138.4(7)
C7 P1 C14 C15 110.1(7)
Pd1 P1 C14 C15 -5.5(7)
C8 P1 C14 C19 44.8(7)
C7 P1 C14 C19 -66.7(6)
Pd1 P1 C14 C19 177.8(5)
C19 C14 C15 C16 -0.4(12)
P1 C14 C15 C16 -177.2(7)
C14 C15 C16 C17 0.4(14)
C15 C16 C17 C18 -0.3(14)
C16 C17 C18 C19 0.2(13)
C17 C18 C19 C14 -0.3(12)
C15 C14 C19 C18 0.4(11)
P1 C14 C19 C18 177.3(6)
O1 Pd1 O20 C20 98.6(4)
P1 Pd1 O20 C20 126.1(6)
P2 Pd1 O20 C20 -74.0(4)
Al1 Pd1 O20 C20 113.0(5)
O1 Pd1 O20 Al1 -14.4(2)
P1 Pd1 O20 Al1 13.1(7)
P2 Pd1 O20 Al1 173.00(19)
Al1 O20 C20 C25 177.4(6)
Pd1 O20 C20 C25 73.1(7)
Al1 O20 C20 C21 -1.5(8)
Pd1 O20 C20 C21 -105.8(6)
O20 C20 C21 O21 1.2(10)
C25 C20 C21 O21 -177.6(7)
O20 C20 C21 C22 179.2(6)
C25 C20 C21 C22 0.3(12)
C20 C21 O21 Al1 -0.3(8)
C22 C21 O21 Al1 -178.1(6)
O21 C21 C22 C23 178.1(7)
C20 C21 C22 C23 0.4(11)
C21 C22 C23 C24 -1.3(12)
C22 C23 C24 C25 1.5(12)
O20 C20 C25 C24 -178.9(7)
C21 C20 C25 C24 -0.1(12)
O20 C20 C25 C26 1.3(11)
C21 C20 C25 C26 -179.9(7)
C23 C24 C25 C20 -0.8(11)
C23 C24 C25 C26 179.0(7)
C20 C25 C26 P2 -61.0(8)
C24 C25 C26 P2 119.3(7)
C25 C26 P2 C27 -96.7(6)
C25 C26 P2 C33 147.5(6)
C25 C26 P2 Pd1 32.5(6)
O1 Pd1 P2 C27 114.4(6)
O20 Pd1 P2 C27 138.3(3)
P1 Pd1 P2 C27 -47.2(3)
Al1 Pd1 P2 C27 143.9(3)
O1 Pd1 P2 C33 -115.7(6)
O20 Pd1 P2 C33 -91.7(3)
P1 Pd1 P2 C33 82.7(3)
Al1 Pd1 P2 C33 -86.1(3)
O1 Pd1 P2 C26 -1.9(6)
O20 Pd1 P2 C26 22.1(3)
P1 Pd1 P2 C26 -163.4(3)
Al1 Pd1 P2 C26 27.7(3)
C33 P2 C27 C28 -150.4(7)
C26 P2 C27 C28 95.8(7)
Pd1 P2 C27 C28 -20.9(8)
C33 P2 C27 C32 37.9(8)
C26 P2 C27 C32 -76.0(7)
Pd1 P2 C27 C32 167.4(5)
C32 C27 C28 C29 -3.9(12)
P2 C27 C28 C29 -175.6(6)
C27 C28 C29 C30 1.7(13)
C28 C29 C30 C31 0.5(13)
C29 C30 C31 C32 -0.4(14)
C30 C31 C32 C27 -1.8(13)
C28 C27 C32 C31 3.9(12)
P2 C27 C32 C31 175.6(7)
C27 P2 C33 C34 -167.7(7)
C26 P2 C33 C34 -56.2(8)
Pd1 P2 C33 C34 55.6(8)
C27 P2 C33 C38 22.8(8)
C26 P2 C33 C38 134.2(7)
Pd1 P2 C33 C38 -113.9(7)
C38 C33 C34 C35 -3.2(14)
P2 C33 C34 C35 -173.1(8)
C33 C34 C35 C36 2.4(16)
C34 C35 C36 C37 -2.0(18)
C35 C36 C37 C38 2.5(17)
C36 C37 C38 C33 -3.2(15)
C34 C33 C38 C37 3.5(13)
P2 C33 C38 C37 172.9(7)
C2 O2 Al1 O4 164.8(5)
C2 O2 Al1 O21 -104.8(5)
C2 O2 Al1 O3 74.4(5)
C2 O2 Al1 O1 -13.0(5)
C2 O2 Al1 O20 -1.0(11)
C2 O2 Al1 Pd1 1.2(5)
C21 O21 Al1 O2 163.5(5)
C21 O21 Al1 O4 -99.5(5)
C21 O21 Al1 O3 -12.9(14)
C21 O21 Al1 O1 79.4(5)
C21 O21 Al1 O20 -0.5(5)
C21 O21 Al1 Pd1 39.6(5)
C1 O1 Al1 O2 13.5(5)
Pd1 O1 Al1 O2 161.0(3)
C1 O1 Al1 O4 -95(6)
Pd1 O1 Al1 O4 52(7)
C1 O1 Al1 O21 112.9(5)
Pd1 O1 Al1 O21 -99.6(2)
C1 O1 Al1 O3 -79.9(5)
Pd1 O1 Al1 O3 67.6(2)
C1 O1 Al1 O20 -163.1(5)
Pd1 O1 Al1 O20 -15.6(2)
C1 O1 Al1 Pd1 -147.5(6)
C20 O20 Al1 O2 -104.9(9)
Pd1 O20 Al1 O2 2.8(10)
C20 O20 Al1 O4 89.4(5)
Pd1 O20 Al1 O4 -163.0(2)
C20 O20 Al1 O21 1.1(5)
Pd1 O20 Al1 O21 108.7(2)
C20 O20 Al1 O3 178.3(5)
Pd1 O20 Al1 O3 -74.0(2)
C20 O20 Al1 O1 -92.8(5)
Pd1 O20 Al1 O1 14.9(2)
C20 O20 Al1 Pd1 -107.6(5)
O1 Pd1 Al1 O2 -22.3(3)
O20 Pd1 Al1 O2 -179.1(3)
P1 Pd1 Al1 O2 5.2(2)
P2 Pd1 Al1 O2 172.1(2)
O1 Pd1 Al1 O4 -177.3(4)
O20 Pd1 Al1 O4 25.9(3)
P1 Pd1 Al1 O4 -149.8(3)
P2 Pd1 Al1 O4 17.1(3)
O1 Pd1 Al1 O21 84.4(3)
O20 Pd1 Al1 O21 -72.4(3)
P1 Pd1 Al1 O21 111.93(18)
P2 Pd1 Al1 O21 -81.21(19)
O1 Pd1 Al1 O3 -106.1(3)
O20 Pd1 Al1 O3 97.1(3)
P1 Pd1 Al1 O3 -78.60(19)
P2 Pd1 Al1 O3 88.26(19)
O20 Pd1 Al1 O1 -156.8(3)
P1 Pd1 Al1 O1 27.5(3)
P2 Pd1 Al1 O1 -165.7(2)
O1 Pd1 Al1 O20 156.8(3)
P1 Pd1 Al1 O20 -175.7(2)
P2 Pd1 Al1 O20 -8.8(2)
O2 Al1 O3 C40 99.9(6)
O4 Al1 O3 C40 2.8(6)
O21 Al1 O3 C40 -83.7(13)
O1 Al1 O3 C40 -176.5(6)
O20 Al1 O3 C40 -96.1(6)
Pd1 Al1 O3 C40 -138.4(6)
O2 Al1 O4 C42 -97.4(6)
O21 Al1 O4 C42 163.0(6)
O3 Al1 O4 C42 -4.3(6)
O1 Al1 O4 C42 11(7)
O20 Al1 O4 C42 78.6(6)
Pd1 Al1 O4 C42 61.2(7)
Al1 O3 C40 C41 -0.5(11)
Al1 O3 C40 C39 178.0(5)
O3 C40 C41 C42 -2.0(13)
C39 C40 C41 C42 179.6(8)
Al1 O4 C42 C41 3.4(11)
Al1 O4 C42 C43 -176.2(5)
C40 C41 C42 O4 0.6(13)
C40 C41 C42 C43 -179.9(8)
